data_7111875
loop_
_publ_author_name
'Madeleine Livendahl'
'Charles Goehry'
'Feliu Maseras'
'Antonio M. Echavarren'

_publ_section_title
;
 Rationale for the sluggish oxidative addition of aryl halides to Au(I)
;
_journal_name_full Chem.Commun.
_journal_page_first 1533
_journal_paper_doi 10.1039/c3cc48914k
_journal_volume 50
_journal_year 2011
_chemical_formula_sum 'C18 H12 Au Cl I3 O3 P'
_chemical_formula_weight 920.36
_space_group_IT_number 14
_symmetry_cell_setting monoclinic
_symmetry_space_group_name_Hall '-P 2yn'
_symmetry_space_group_name_H-M 'P 1 21/n 1'
_atom_sites_solution_hydrogens geom
_atom_sites_solution_primary direct
_atom_sites_solution_secondary difmap
_audit_creation_method SHELXL-97
_cell_angle_alpha 90.00
_cell_angle_beta 105.0190(10)
_cell_angle_gamma 90.00
_cell_formula_units_Z 4
_cell_length_a 11.0595(5)
_cell_length_b 12.7552(6)
_cell_length_c 16.4234(8)
_cell_measurement_reflns_used 9465
_cell_measurement_temperature 100(2)
_cell_measurement_theta_max 29.88
_cell_measurement_theta_min 2.49
_cell_volume 2237.64(18)
_computing_cell_refinement 'Bruker APEX2 v2009.1-0'
_computing_data_collection 'Bruker APEX2 v2009.1-0'
_computing_data_reduction 'Bruker SAINT V7.60A'
_computing_molecular_graphics 'Bruker SHELXTL'
_computing_publication_material 'Bruker SHELXTL'
_computing_structure_refinement 'SHELXS-97 (Sheldrick, 2008)'
_computing_structure_solution 'SHELXS-97 (Sheldrick, 2008)'
_diffrn_ambient_temperature 100(2)
_diffrn_detector_area_resol_mean 512
_diffrn_detector_type '4K CCD area detector APEX II'
_diffrn_measured_fraction_theta_full 0.979
_diffrn_measured_fraction_theta_max 0.837
_diffrn_measurement_device_type 'Kappa 4-axis goniometer bruker-nonius'
_diffrn_measurement_method
;
 Fullsphere data collection, phi and omega scans
;
_diffrn_measurement_specimen_support 'magnetic support whith 10 micron nylon fiber cryoloop'
_diffrn_radiation_monochromator 'Multilayer Montel 200 mirrors'
_diffrn_radiation_type MoK\a
_diffrn_radiation_wavelength 0.71073
_diffrn_reflns_av_R_equivalents 0.0401
_diffrn_reflns_av_sigmaI/netI 0.0449
_diffrn_reflns_limit_h_max 15
_diffrn_reflns_limit_h_min -14
_diffrn_reflns_limit_k_max 15
_diffrn_reflns_limit_k_min -17
_diffrn_reflns_limit_l_max 21
_diffrn_reflns_limit_l_min -22
_diffrn_reflns_number 16293
_diffrn_reflns_theta_full 25.00
_diffrn_reflns_theta_max 30.03
_diffrn_reflns_theta_min 2.00
_diffrn_source 'rotating anode X-ray tube'
_diffrn_source_current 70
_diffrn_source_power 50
_diffrn_source_size '3 mm x 0.3 mm fine focus'
_diffrn_source_type 'Bruker-Nonius FR 591'
_exptl_absorpt_coefficient_mu 10.920
_exptl_absorpt_correction_T_max 0.98
_exptl_absorpt_correction_T_min 0.81
_exptl_absorpt_correction_type empirical
_exptl_absorpt_process_details
; 
 SADABS Version 2008/1 Bruker-Nonius
 Blessing, Acta Cryst. (1995) A51 33-38
;
_exptl_crystal_colour colourless
_exptl_crystal_density_diffrn 2.732
_exptl_crystal_density_method 'not measured'
_exptl_crystal_description plate
_exptl_crystal_F_000 1656
_exptl_crystal_size_max 0.25
_exptl_crystal_size_mid 0.10
_exptl_crystal_size_min 0.03
_refine_diff_density_max 1.739
_refine_diff_density_min -1.597
_refine_diff_density_rms 0.232
_refine_ls_extinction_method none
_refine_ls_goodness_of_fit_ref 0.761
_refine_ls_hydrogen_treatment noref
_refine_ls_matrix_type full
_refine_ls_number_parameters 244
_refine_ls_number_reflns 5473
_refine_ls_number_restraints 0
_refine_ls_restrained_S_all 0.761
_refine_ls_R_factor_all 0.0307
_refine_ls_R_factor_gt 0.0268
_refine_ls_shift/su_max 0.005
_refine_ls_shift/su_mean 0.000
_refine_ls_structure_factor_coef Fsqd
_refine_ls_weighting_details 'calc w=1/[\s^2^(Fo^2^)+(0.0921P)^2^+0.0000P] where P=(Fo^2^+2Fc^2^)/3'
_refine_ls_weighting_scheme calc
_refine_ls_wR_factor_gt 0.0859
_refine_ls_wR_factor_ref 0.0918
_reflns_number_gt 4935
_reflns_number_total 5473
_reflns_threshold_expression >2sigma(I)
_cod_data_source_file c3cc48914k.txt
_cod_data_source_block mo_mlc59b_0m
_cod_depositor_comments
;
The following automatic conversions were performed:

data name '_diffrn_measurement_specimen_suppport' was replaced with
'_diffrn_measurement_specimen_support' as specified in the
replacement file 'data/replacement-values/replacement_tags.lst'.

Automatic conversion script
Id: cif_correct_tags 9268 2022-04-12 08:56:07Z antanas 
;
_cod_original_sg_symbol_H-M P2(1)/n
_cod_database_code 7111875

loop_
_symmetry_equiv_pos_as_xyz
'x, y, z'
'-x+1/2, y+1/2, -z+1/2'
'-x, -y, -z'
'x-1/2, -y-1/2, z-1/2'

loop_
_atom_site_label
_atom_site_type_symbol
_atom_site_fract_x
_atom_site_fract_y
_atom_site_fract_z
_atom_site_U_iso_or_equiv
_atom_site_adp_type
_atom_site_occupancy
_atom_site_symmetry_multiplicity
_atom_site_calc_flag
_atom_site_refinement_flags
Au1 Au 0.128346(15) 0.254635(13) 1.061557(10) 0.01467(7) Uani 1 1 d .
C1 C 0.3416(4) 0.4202(4) 0.9613(3) 0.0159(8) Uani 1 1 d .
C2 C 0.3611(4) 0.4579(4) 0.8867(3) 0.0165(8) Uani 1 1 d .
C3 C 0.3448(4) 0.5652(4) 0.8695(3) 0.0207(9) Uani 1 1 d .
H3 H 0.3571 0.5926 0.8198 0.025 Uiso 1 1 calc R
C4 C 0.3098(4) 0.6305(4) 0.9274(3) 0.0229(10) Uani 1 1 d .
H4 H 0.2978 0.7017 0.9158 0.028 Uiso 1 1 calc R
C5 C 0.2930(4) 0.5912(4) 1.0011(3) 0.0231(10) Uani 1 1 d .
H5 H 0.2700 0.6359 1.0393 0.028 Uiso 1 1 calc R
C6 C 0.3100(4) 0.4850(4) 1.0198(3) 0.0202(9) Uani 1 1 d .
H6 H 0.3002 0.4584 1.0704 0.024 Uiso 1 1 calc R
C7 C 0.0440(4) 0.2150(4) 0.8445(2) 0.0152(8) Uani 1 1 d .
C8 C -0.0560(4) 0.2845(4) 0.8332(3) 0.0174(9) Uani 1 1 d .
C9 C -0.1759(5) 0.2474(3) 0.7963(3) 0.0185(10) Uani 1 1 d .
H9 H -0.2436 0.2931 0.7866 0.022 Uiso 1 1 calc R
C10 C -0.1953(4) 0.1428(4) 0.7739(3) 0.0217(10) Uani 1 1 d .
H10 H -0.2759 0.1183 0.7499 0.026 Uiso 1 1 calc R
C11 C -0.0944(4) 0.0750(4) 0.7871(3) 0.0227(10) Uani 1 1 d .
H11 H -0.1076 0.0047 0.7724 0.027 Uiso 1 1 calc R
C12 C 0.0261(4) 0.1110(4) 0.8222(3) 0.0197(9) Uani 1 1 d .
H12 H 0.0940 0.0655 0.8306 0.024 Uiso 1 1 calc R
C13 C 0.3793(4) 0.0745(4) 1.0395(3) 0.0163(8) Uani 1 1 d .
C14 C 0.3478(4) -0.0254(4) 1.0581(3) 0.0154(8) Uani 1 1 d .
C15 C 0.4278(4) -0.0798(4) 1.1239(3) 0.0218(9) Uani 1 1 d .
H15 H 0.4079 -0.1476 1.1368 0.026 Uiso 1 1 calc R
C16 C 0.5368(4) -0.0333(4) 1.1700(3) 0.0238(10) Uani 1 1 d .
H16 H 0.5905 -0.0701 1.2136 0.029 Uiso 1 1 calc R
C17 C 0.5664(4) 0.0672(5) 1.1518(3) 0.0268(11) Uani 1 1 d .
H17 H 0.6395 0.0986 1.1833 0.032 Uiso 1 1 calc R
C18 C 0.4866(4) 0.1215(4) 1.0860(3) 0.0225(10) Uani 1 1 d .
H18 H 0.5060 0.1896 1.0735 0.027 Uiso 1 1 calc R
Cl1 Cl 0.00565(10) 0.27679(10) 1.15229(7) 0.0205(2) Uani 1 1 d .
I1 I 0.41533(3) 0.35957(2) 0.800856(17) 0.01722(8) Uani 1 1 d .
I2 I -0.02666(3) 0.44135(2) 0.870171(18) 0.02089(9) Uani 1 1 d .
I3 I 0.18413(3) -0.09847(2) 0.987155(18) 0.02186(9) Uani 1 1 d .
O1 O 0.3578(3) 0.3111(2) 0.97798(18) 0.0165(6) Uani 1 1 d .
O2 O 0.1670(3) 0.2515(2) 0.8752(2) 0.0165(7) Uani 1 1 d .
O3 O 0.3042(3) 0.1253(2) 0.96777(18) 0.0159(6) Uani 1 1 d .
P1 P 0.24101(11) 0.23553(9) 0.97072(7) 0.0137(2) Uani 1 1 d .

loop_
_atom_site_aniso_label
_atom_site_aniso_U_11
_atom_site_aniso_U_22
_atom_site_aniso_U_33
_atom_site_aniso_U_23
_atom_site_aniso_U_13
_atom_site_aniso_U_12
Au1 0.01557(11) 0.01501(12) 0.01331(11) -0.00038(5) 0.00351(7) -0.00139(6)
C1 0.0137(18) 0.012(2) 0.0190(19) -0.0013(16) -0.0019(15) -0.0022(16)
C2 0.0138(17) 0.018(2) 0.0177(18) -0.0016(17) 0.0040(15) -0.0028(16)
C3 0.021(2) 0.014(2) 0.025(2) -0.0001(18) 0.0034(17) -0.0007(18)
C4 0.016(2) 0.011(2) 0.040(3) 0.0019(19) 0.0046(19) -0.0012(17)
C5 0.024(2) 0.017(3) 0.029(2) -0.0103(19) 0.0095(19) -0.0014(18)
C6 0.018(2) 0.025(3) 0.018(2) -0.0028(18) 0.0054(16) -0.0033(18)
C7 0.0147(18) 0.020(2) 0.0107(17) 0.0012(16) 0.0030(14) -0.0012(17)
C8 0.023(2) 0.015(2) 0.0120(18) -0.0007(17) 0.0017(16) -0.0005(19)
C9 0.014(2) 0.022(3) 0.017(2) 0.0017(16) -0.0003(17) 0.0037(16)
C10 0.0157(19) 0.028(3) 0.020(2) -0.0031(19) 0.0025(16) -0.0035(18)
C11 0.027(2) 0.017(3) 0.022(2) -0.0052(18) 0.0020(18) -0.0004(19)
C12 0.023(2) 0.017(2) 0.019(2) -0.0033(17) 0.0045(17) 0.0067(18)
C13 0.0179(19) 0.017(2) 0.0138(18) -0.0001(16) 0.0036(15) 0.0030(17)
C14 0.0155(18) 0.015(2) 0.0151(18) -0.0012(16) 0.0035(15) -0.0029(16)
C15 0.020(2) 0.017(2) 0.027(2) 0.0043(18) 0.0037(18) 0.0049(18)
C16 0.020(2) 0.030(3) 0.020(2) 0.004(2) 0.0043(17) 0.005(2)
C17 0.017(2) 0.035(3) 0.024(2) 0.002(2) -0.0030(17) -0.001(2)
C18 0.020(2) 0.017(2) 0.027(2) 0.0019(19) -0.0005(18) -0.0039(19)
Cl1 0.0199(5) 0.0250(6) 0.0177(5) -0.0027(4) 0.0069(4) -0.0048(5)
I1 0.01947(14) 0.01499(17) 0.01773(14) 0.00063(10) 0.00576(11) 0.00148(10)
I2 0.02252(15) 0.01419(17) 0.02493(16) -0.00063(11) 0.00427(12) 0.00204(11)
I3 0.02308(15) 0.01468(18) 0.02418(16) 0.00069(11) -0.00043(12) -0.00367(11)
O1 0.0186(14) 0.0127(16) 0.0168(14) 0.0018(12) 0.0017(11) -0.0006(12)
O2 0.0158(15) 0.0178(19) 0.0146(15) 0.0019(11) 0.0017(12) 0.0006(11)
O3 0.0180(14) 0.0130(16) 0.0151(14) -0.0009(12) 0.0015(11) -0.0021(12)
P1 0.0147(5) 0.0122(6) 0.0135(5) -0.0002(4) 0.0022(4) 0.0003(4)

loop_
_atom_type_symbol
_atom_type_description
_atom_type_scat_dispersion_real
_atom_type_scat_dispersion_imag
_atom_type_scat_source
C C 0.0033 0.0016 'International Tables Vol C Tables 4.2.6.8 and 6.1.1.4'
H H 0.0000 0.0000 'International Tables Vol C Tables 4.2.6.8 and 6.1.1.4'
O O 0.0106 0.0060 'International Tables Vol C Tables 4.2.6.8 and 6.1.1.4'
P P 0.1023 0.0942 'International Tables Vol C Tables 4.2.6.8 and 6.1.1.4'
Cl Cl 0.1484 0.1585 'International Tables Vol C Tables 4.2.6.8 and 6.1.1.4'
I I -0.4742 1.8119 'International Tables Vol C Tables 4.2.6.8 and 6.1.1.4'
Au Au -2.0133 8.8022 'International Tables Vol C Tables 4.2.6.8 and 6.1.1.4'

loop_
_geom_angle_atom_site_label_1
_geom_angle_atom_site_label_2
_geom_angle_atom_site_label_3
_geom_angle
P1 Au1 Cl1 177.99(4)
C2 C1 C6 122.2(4)
C2 C1 O1 118.1(4)
C6 C1 O1 119.7(4)
C1 C2 C3 118.5(4)
C1 C2 I1 121.8(3)
C3 C2 I1 119.7(3)
C4 C3 C2 119.4(4)
C5 C4 C3 120.7(5)
C4 C5 C6 120.7(4)
C5 C6 C1 118.4(4)
C12 C7 C8 121.6(4)
C12 C7 O2 118.3(4)
C8 C7 O2 120.0(4)
C7 C8 C9 118.5(5)
C7 C8 I2 120.8(3)
C9 C8 I2 120.7(4)
C10 C9 C8 120.5(5)
C11 C10 C9 119.8(4)
C10 C11 C12 120.5(5)
C7 C12 C11 119.1(4)
C18 C13 C14 120.9(4)
C18 C13 O3 120.1(4)
C14 C13 O3 118.8(4)
C13 C14 C15 119.2(4)
C13 C14 I3 121.3(3)
C15 C14 I3 119.5(4)
C16 C15 C14 120.0(5)
C15 C16 C17 120.3(4)
C18 C17 C16 119.7(4)
C13 C18 C17 119.8(5)
C1 O1 P1 121.3(3)
C7 O2 P1 121.2(3)
C13 O3 P1 123.6(3)
O3 P1 O2 101.76(16)
O3 P1 O1 100.64(16)
O2 P1 O1 101.40(17)
O3 P1 Au1 117.07(13)
O2 P1 Au1 114.89(14)
O1 P1 Au1 118.39(13)

loop_
_geom_bond_atom_site_label_1
_geom_bond_atom_site_label_2
_geom_bond_distance
Au1 P1 2.1910(12)
Au1 Cl1 2.2781(11)
C1 C2 1.385(6)
C1 C6 1.379(6)
C1 O1 1.420(5)
C2 C3 1.399(7)
C2 I1 2.089(4)
C3 C4 1.393(7)
C4 C5 1.367(7)
C5 C6 1.390(7)
C7 C12 1.377(7)
C7 C8 1.392(6)
C7 O2 1.401(5)
C8 C9 1.391(7)
C8 I2 2.091(5)
C9 C10 1.385(7)
C10 C11 1.384(7)
C11 C12 1.387(6)
C13 C18 1.371(6)
C13 C14 1.376(6)
C13 O3 1.411(5)
C14 C15 1.392(6)
C14 I3 2.100(4)
C15 C16 1.381(7)
C16 C17 1.375(8)
C17 C18 1.390(6)
O1 P1 1.591(3)
O2 P1 1.583(3)
O3 P1 1.576(3)
